data_4114792
loop_
_publ_author_name
'Dalia Gut'
'Amira Rudi'
'Jacob Kopilov'
'Israel Goldberg'
'Moshe Kol'

_publ_section_title
;
 Pairing of Propellers: Dimerization of Octahedral Ruthenium(II) and
 Osmium(II) Complexes of Eilatin via \p-\p Stacking Featuring Heterochiral
 Recognition
;
_journal_name_full 'Journal of the American Chemical Society'
_journal_page_first 5449
_journal_page_last 5456
_journal_paper_doi 10.1021/ja012636b
_journal_volume 124
_journal_year 2002
_chemical_formula_sum 'C48 H34 F12 N10 P2 Ru'
_chemical_formula_weight 1141.86
_chemical_name_systematic
;
 ?
;
_space_group_IT_number 2
_symmetry_cell_setting triclinic
_symmetry_space_group_name_Hall '-P 1'
_symmetry_space_group_name_H-M 'P -1'
_atom_sites_solution_hydrogens geom
_atom_sites_solution_primary direct
_atom_sites_solution_secondary difmap
_audit_creation_method SHELXL-97
_cell_angle_alpha 81.8490(11)
_cell_angle_beta 87.6010(12)
_cell_angle_gamma 63.8890(17)
_cell_formula_units_Z 2
_cell_length_a 12.7070(5)
_cell_length_b 12.9400(5)
_cell_length_c 15.7480(6)
_cell_measurement_reflns_used 10188
_cell_measurement_temperature 110(2)
_cell_measurement_theta_max 27.90
_cell_measurement_theta_min 2.95
_cell_volume 2301.05(16)
_computing_cell_refinement Denzo
_computing_data_collection 'Collect, Nonius B.V.'
_computing_data_reduction Denzo
_computing_structure_refinement 'SHELXL-97 (Sheldrick, 1997)'
_computing_structure_solution SIR-92
_diffrn_ambient_temperature 110(2)
_diffrn_detector_area_resol_mean '56 microns'
_diffrn_measured_fraction_theta_full 0.927
_diffrn_measured_fraction_theta_max 0.927
_diffrn_measurement_device_type 'Nonius KappaCCD'
_diffrn_measurement_method '1 degree Phi scans'
_diffrn_radiation_monochromator graphite
_diffrn_radiation_source 'fine-focus sealed tube'
_diffrn_radiation_type MoK\a
_diffrn_radiation_wavelength 0.71070
_diffrn_reflns_av_R_equivalents 0.0000
_diffrn_reflns_av_sigmaI/netI 0.0805
_diffrn_reflns_limit_h_max 16
_diffrn_reflns_limit_h_min 0
_diffrn_reflns_limit_k_max 16
_diffrn_reflns_limit_k_min -13
_diffrn_reflns_limit_l_max 20
_diffrn_reflns_limit_l_min -20
_diffrn_reflns_number 10188
_diffrn_reflns_theta_full 27.90
_diffrn_reflns_theta_max 27.90
_diffrn_reflns_theta_min 2.95
_exptl_absorpt_coefficient_mu 0.508
_exptl_crystal_colour black
_exptl_crystal_density_diffrn 1.648
_exptl_crystal_description prisms
_exptl_crystal_F_000 1148
_exptl_crystal_size_max 0.40
_exptl_crystal_size_mid 0.25
_exptl_crystal_size_min 0.10
_refine_diff_density_max 0.809
_refine_diff_density_min -0.776
_refine_diff_density_rms 0.097
_refine_ls_extinction_method none
_refine_ls_goodness_of_fit_ref 1.042
_refine_ls_hydrogen_treatment mixed
_refine_ls_matrix_type full
_refine_ls_number_parameters 770
_refine_ls_number_reflns 10188
_refine_ls_number_restraints 0
_refine_ls_restrained_S_all 1.042
_refine_ls_R_factor_all 0.1455
_refine_ls_R_factor_gt 0.0675
_refine_ls_shift/su_max 0.843
_refine_ls_shift/su_mean 0.135
_refine_ls_structure_factor_coef Fsqd
_refine_ls_weighting_details 'calc w=1/[\s^2^(Fo^2^)+(0.0878P)^2^+0.4500P] where P=(Fo^2^+2Fc^2^)/3'
_refine_ls_weighting_scheme calc
_refine_ls_wR_factor_gt 0.1499
_refine_ls_wR_factor_ref 0.1818
_reflns_number_gt 5689
_reflns_number_total 10188
_reflns_threshold_expression >2sigma(I)
_cod_data_source_file ja012636b_1.cif
_cod_data_source_block Compound-2
_cod_original_cell_volume 2301.05(15)
_cod_database_code 4114792

loop_
_symmetry_equiv_pos_as_xyz
'x, y, z'
'-x, -y, -z'

loop_
_atom_site_label
_atom_site_type_symbol
_atom_site_fract_x
_atom_site_fract_y
_atom_site_fract_z
_atom_site_U_iso_or_equiv
_atom_site_adp_type
_atom_site_occupancy
_atom_site_symmetry_multiplicity
_atom_site_calc_flag
_atom_site_refinement_flags
_atom_site_disorder_assembly
_atom_site_disorder_group
Ru1 Ru 0.71437(3) 0.20908(4) 0.21045(3) 0.03745(16) Uani 1 1 d . . .
N2 N 0.8408(3) 0.0408(3) 0.2453(2) 0.0345(9) Uani 1 1 d . . .
C3 C 0.8508(4) -0.0592(4) 0.2189(3) 0.0369(12) Uani 1 1 d . . .
H3 H 0.7960 -0.0540 0.1773 0.044 Uiso 1 1 calc R . .
C4 C 0.9366(4) -0.1664(4) 0.2498(3) 0.0407(13) Uani 1 1 d . . .
H4 H 0.9402 -0.2334 0.2292 0.049 Uiso 1 1 calc R . .
C5 C 1.0190(4) -0.1787(4) 0.3114(3) 0.0330(11) Uani 1 1 d . . .
C6 C 1.1118(4) -0.2859(4) 0.3488(3) 0.0378(12) Uani 1 1 d . . .
C7 C 1.1335(5) -0.3951(4) 0.3274(3) 0.0427(13) Uani 1 1 d . . .
H7 H 1.0844 -0.4001 0.2858 0.051 Uiso 1 1 calc R . .
C8 C 1.2231(5) -0.4935(5) 0.3649(4) 0.0544(16) Uani 1 1 d . . .
H8 H 1.2361 -0.5660 0.3485 0.065 Uiso 1 1 calc R . .
C9 C 1.2962(5) -0.4909(4) 0.4266(4) 0.0556(16) Uani 1 1 d . . .
H9 H 1.3576 -0.5613 0.4528 0.067 Uiso 1 1 calc R . .
C10 C 1.2800(5) -0.3856(4) 0.4503(4) 0.0487(14) Uani 1 1 d . . .
H10 H 1.3302 -0.3831 0.4922 0.058 Uiso 1 1 calc R . .
C11 C 1.1867(4) -0.2816(4) 0.4108(3) 0.0394(12) Uani 1 1 d . . .
N12 N 1.1770(3) -0.1792(3) 0.4366(3) 0.0372(10) Uani 1 1 d . . .
C13 C 1.0928(4) -0.0813(4) 0.4011(3) 0.0322(11) Uani 1 1 d . . .
C14 C 1.0104(4) -0.0758(4) 0.3387(3) 0.0314(11) Uani 1 1 d . . .
C15 C 0.9216(4) 0.0305(4) 0.3024(3) 0.0307(11) Uani 1 1 d . . .
C16 C 0.9149(4) 0.1382(4) 0.3237(3) 0.0320(11) Uani 1 1 d . . .
C17 C 0.9970(4) 0.1377(4) 0.3806(3) 0.0303(11) Uani 1 1 d . . .
C18 C 1.0847(4) 0.0310(4) 0.4244(3) 0.0280(10) Uani 1 1 d . . .
N19 N 1.1573(3) 0.0260(3) 0.4821(3) 0.0332(9) Uani 1 1 d . . .
C20 C 1.1518(4) 0.1304(4) 0.5013(3) 0.0306(11) Uani 1 1 d . . .
C21 C 1.2272(4) 0.1224(4) 0.5661(3) 0.0355(12) Uani 1 1 d . . .
H21 H 1.2781 0.0484 0.5953 0.043 Uiso 1 1 calc R . .
C22 C 1.2282(4) 0.2219(4) 0.5882(3) 0.0406(12) Uani 1 1 d . . .
H22 H 1.2777 0.2163 0.6340 0.049 Uiso 1 1 calc R . .
C23 C 1.1563(4) 0.3308(4) 0.5430(4) 0.0448(13) Uani 1 1 d . . .
H23 H 1.1604 0.3986 0.5557 0.054 Uiso 1 1 calc R . .
C24 C 1.0798(5) 0.3394(4) 0.4804(4) 0.0451(13) Uani 1 1 d . . .
H24 H 1.0298 0.4138 0.4512 0.054 Uiso 1 1 calc R . .
C25 C 1.0736(4) 0.2407(4) 0.4583(3) 0.0324(11) Uani 1 1 d . . .
C26 C 0.9913(4) 0.2450(4) 0.3962(3) 0.0338(11) Uani 1 1 d . . .
C27 C 0.9018(4) 0.3460(4) 0.3518(3) 0.0405(13) Uani 1 1 d . . .
H27 H 0.8952 0.4200 0.3597 0.049 Uiso 1 1 calc R . .
C28 C 0.8252(4) 0.3397(4) 0.2982(3) 0.0390(12) Uani 1 1 d . . .
H28 H 0.7662 0.4099 0.2696 0.047 Uiso 1 1 calc R . .
N29 N 0.8290(3) 0.2363(3) 0.2832(2) 0.0337(9) Uani 1 1 d . . .
N30 N 0.6018(3) 0.1655(4) 0.1509(3) 0.0406(10) Uani 1 1 d . . .
C31 C 0.6018(5) 0.1532(5) 0.0676(4) 0.0482(14) Uani 1 1 d . . .
H31 H 0.6617 0.1604 0.0327 0.058 Uiso 1 1 calc R . .
C32 C 0.5200(5) 0.1310(5) 0.0305(4) 0.0567(16) Uani 1 1 d . . .
H32 H 0.5218 0.1252 -0.0291 0.068 Uiso 1 1 calc R . .
C33 C 0.4345(5) 0.1171(5) 0.0812(5) 0.0613(17) Uani 1 1 d . . .
H33 H 0.3760 0.1027 0.0567 0.074 Uiso 1 1 calc R . .
C34 C 0.4352(5) 0.1244(5) 0.1687(4) 0.0555(16) Uani 1 1 d . . .
H34 H 0.3786 0.1127 0.2049 0.067 Uiso 1 1 calc R . .
C35 C 0.5194(4) 0.1490(4) 0.2018(4) 0.0469(14) Uani 1 1 d . . .
C36 C 0.5291(4) 0.1593(4) 0.2927(4) 0.0438(13) Uani 1 1 d . . .
C37 C 0.4536(5) 0.1454(5) 0.3552(4) 0.0653(19) Uani 1 1 d . . .
H37 H 0.3909 0.1296 0.3405 0.078 Uiso 1 1 calc R . .
C38 C 0.4719(6) 0.1551(5) 0.4396(4) 0.067(2) Uani 1 1 d . . .
H38 H 0.4220 0.1455 0.4834 0.081 Uiso 1 1 calc R . .
C39 C 0.5630(5) 0.1788(5) 0.4590(4) 0.0580(17) Uani 1 1 d . . .
H39 H 0.5768 0.1853 0.5164 0.070 Uiso 1 1 calc R . .
C40 C 0.6332(5) 0.1927(4) 0.3949(3) 0.0441(14) Uani 1 1 d . . .
H40 H 0.6954 0.2097 0.4088 0.053 Uiso 1 1 calc R . .
N41 N 0.6179(3) 0.1834(3) 0.3128(3) 0.0395(10) Uani 1 1 d . . .
N42 N 0.7881(4) 0.2528(4) 0.0999(3) 0.0439(11) Uani 1 1 d . . .
C43 C 0.8869(5) 0.1802(6) 0.0643(3) 0.0537(15) Uani 1 1 d . . .
H43 H 0.9262 0.1011 0.0890 0.064 Uiso 1 1 calc R . .
C44 C 0.9316(6) 0.2204(7) -0.0086(4) 0.0657(19) Uani 1 1 d . . .
H44 H 1.0015 0.1692 -0.0331 0.079 Uiso 1 1 calc R . .
C45 C 0.8740(6) 0.3337(7) -0.0443(4) 0.0663(19) Uani 1 1 d . . .
H45 H 0.9035 0.3612 -0.0943 0.080 Uiso 1 1 calc R . .
C46 C 0.7755(6) 0.4072(6) -0.0092(4) 0.0581(16) Uani 1 1 d . . .
H46 H 0.7364 0.4863 -0.0340 0.070 Uiso 1 1 calc R . .
C47 C 0.7319(5) 0.3671(5) 0.0628(3) 0.0476(14) Uani 1 1 d . . .
C48 C 0.6248(5) 0.4378(5) 0.1054(3) 0.0442(13) Uani 1 1 d . . .
C49 C 0.5524(6) 0.5543(5) 0.0764(4) 0.0602(18) Uani 1 1 d . . .
H49 H 0.5724 0.5928 0.0271 0.072 Uiso 1 1 calc R . .
C50 C 0.4506(6) 0.6139(5) 0.1203(4) 0.0615(17) Uani 1 1 d . . .
H50 H 0.3999 0.6929 0.1008 0.074 Uiso 1 1 calc R . .
C51 C 0.4252(5) 0.5572(5) 0.1912(4) 0.0624(17) Uani 1 1 d . . .
H51 H 0.3566 0.5964 0.2223 0.075 Uiso 1 1 calc R . .
C52 C 0.4995(5) 0.4425(5) 0.2180(4) 0.0570(16) Uani 1 1 d . . .
H52 H 0.4802 0.4041 0.2678 0.068 Uiso 1 1 calc R . .
N53 N 0.5990(4) 0.3816(4) 0.1765(3) 0.0433(11) Uani 1 1 d . . .
P54 P 1.21880(14) -0.04239(14) 0.16074(11) 0.0604(5) Uani 1 1 d . . .
F55 F 1.3556(3) -0.0896(4) 0.1501(3) 0.1033(15) Uani 1 1 d . . .
F56 F 1.2370(3) -0.1503(3) 0.2302(3) 0.0912(13) Uani 1 1 d . . .
F57 F 1.2546(10) -0.1532(9) 0.1058(8) 0.101(4) Uani 0.50 1 d P . .
F58 F 1.0912(7) 0.0296(10) 0.1873(6) 0.076(3) Uani 0.50 1 d P . .
F59 F 1.1926(10) 0.0405(10) 0.0765(7) 0.089(4) Uani 0.50 1 d P . .
F60 F 1.2586(9) 0.0056(12) 0.2431(9) 0.085(4) Uani 0.50 1 d P . .
F57' F 1.1940(11) -0.0767(11) 0.0796(6) 0.097(3) Uani 0.50 1 d P . .
F58' F 1.0832(6) -0.0356(8) 0.1531(5) 0.072(2) Uani 0.50 1 d P . .
F59' F 1.2145(10) 0.0807(10) 0.1070(8) 0.074(3) Uani 0.50 1 d P . .
F60' F 1.179(2) 0.0409(14) 0.2212(9) 0.158(8) Uani 0.50 1 d P . .
P61 P 0.78065(13) -0.33184(14) 0.14787(11) 0.0528(4) Uani 1 1 d . . .
F62 F 0.7973(19) -0.4603(15) 0.1656(13) 0.106(5) Uani 0.50 1 d P . .
F63 F 0.7632(12) -0.2807(17) 0.2271(6) 0.165(8) Uani 0.50 1 d P . .
F64 F 0.6540(13) -0.2654(11) 0.1100(11) 0.071(4) Uani 0.50 1 d P . .
F65 F 0.8101(9) -0.2274(8) 0.0963(4) 0.078(2) Uani 0.50 1 d P . .
F66 F 0.8053(17) -0.374(2) 0.0535(10) 0.106(5) Uani 0.50 1 d P . .
F67 F 0.9041(8) -0.3567(12) 0.1383(9) 0.127(6) Uani 0.50 1 d P . .
F62' F 0.714(2) -0.3947(13) 0.2103(9) 0.119(5) Uani 0.50 1 d P . .
F63' F 0.7325(10) -0.2247(8) 0.1890(12) 0.138(7) Uani 0.50 1 d P . .
F64' F 0.8382(18) -0.453(3) 0.120(3) 0.101(12) Uani 0.50 1 d P . .
F65' F 0.717(3) -0.309(3) 0.069(2) 0.080(8) Uani 0.50 1 d P . .
F66' F 0.637(3) -0.298(5) 0.151(3) 0.17(3) Uani 0.50 1 d P . .
F67' F 0.8903(13) -0.3879(7) 0.2110(14) 0.218(10) Uani 0.50 1 d P . .
N68 N 0.5838(10) -0.4556(12) 0.3801(6) 0.232(8) Uani 1 1 d . . .
C69 C 0.5425(9) -0.3545(16) 0.3473(6) 0.147(6) Uani 1 1 d . . .
C70 C 0.4899(7) -0.2396(11) 0.3088(6) 0.146(5) Uani 1 1 d . . .
H70A H 0.5160 -0.2346 0.2496 0.220 Uiso 1 1 calc R . .
H70B H 0.5120 -0.1922 0.3408 0.220 Uiso 1 1 calc R . .
H70C H 0.4045 -0.2109 0.3088 0.220 Uiso 1 1 calc R . .
N71A N 1.2295(10) -0.6152(10) 0.1859(8) 0.088(4) Uani 0.50 1 d PG A 1
C72A C 1.1626(12) -0.6487(9) 0.1649(8) 0.103(9) Uani 0.50 1 d PG A 1
C73A C 1.0652(12) -0.6619(10) 0.1196(12) 0.066(8) Uani 0.50 1 d PG A 1
N71B N 1.071(2) -0.665(2) 0.1141(15) 0.199(17) Uani 0.50 1 d PG B 2
C72B C 1.1186(15) -0.6576(13) 0.1729(12) 0.179(16) Uani 0.50 1 d PG B 2
C73B C 1.1829(12) -0.6723(14) 0.2479(11) 0.129(7) Uani 0.50 1 d PG B 2

loop_
_atom_site_aniso_label
_atom_site_aniso_U_11
_atom_site_aniso_U_22
_atom_site_aniso_U_33
_atom_site_aniso_U_23
_atom_site_aniso_U_13
_atom_site_aniso_U_12
Ru1 0.0352(2) 0.0480(3) 0.0318(3) -0.00276(18) 0.00648(16) -0.0220(2)
N2 0.034(2) 0.046(2) 0.032(2) -0.0148(19) 0.0135(18) -0.0233(19)
C3 0.038(3) 0.047(3) 0.038(3) -0.016(2) 0.014(2) -0.028(3)
C4 0.050(3) 0.046(3) 0.045(3) -0.022(2) 0.026(3) -0.037(3)
C5 0.034(3) 0.037(3) 0.037(3) -0.010(2) 0.016(2) -0.023(2)
C6 0.049(3) 0.036(3) 0.040(3) -0.013(2) 0.019(2) -0.029(3)
C7 0.054(3) 0.037(3) 0.043(3) -0.011(2) 0.014(3) -0.024(3)
C8 0.071(4) 0.048(3) 0.060(4) -0.022(3) 0.022(3) -0.038(3)
C9 0.062(4) 0.022(3) 0.072(4) -0.007(3) 0.013(3) -0.008(3)
C10 0.057(3) 0.036(3) 0.050(4) -0.008(2) 0.009(3) -0.018(3)
C11 0.042(3) 0.030(3) 0.045(3) -0.007(2) 0.015(2) -0.016(2)
N12 0.045(2) 0.032(2) 0.035(2) -0.0077(18) 0.0075(19) -0.017(2)
C13 0.037(3) 0.030(3) 0.030(3) -0.006(2) 0.012(2) -0.016(2)
C14 0.037(3) 0.038(3) 0.030(3) -0.011(2) 0.014(2) -0.025(2)
C15 0.032(3) 0.034(3) 0.028(3) -0.011(2) 0.010(2) -0.015(2)
C16 0.037(3) 0.035(3) 0.028(3) -0.010(2) 0.011(2) -0.019(2)
C17 0.033(3) 0.030(2) 0.030(3) -0.011(2) 0.010(2) -0.016(2)
C18 0.034(2) 0.027(2) 0.027(3) -0.0105(19) 0.012(2) -0.015(2)
N19 0.034(2) 0.035(2) 0.034(2) -0.0103(18) 0.0078(18) -0.0168(19)
C20 0.033(3) 0.034(3) 0.030(3) -0.011(2) 0.013(2) -0.018(2)
C21 0.036(3) 0.040(3) 0.031(3) -0.005(2) 0.008(2) -0.017(2)
C22 0.041(3) 0.054(3) 0.040(3) -0.023(3) 0.013(2) -0.029(3)
C23 0.048(3) 0.041(3) 0.058(4) -0.028(3) 0.013(3) -0.026(3)
C24 0.055(3) 0.033(3) 0.055(4) -0.013(2) 0.008(3) -0.024(3)
C25 0.033(3) 0.030(2) 0.036(3) -0.010(2) 0.010(2) -0.014(2)
C26 0.040(3) 0.033(3) 0.033(3) -0.012(2) 0.014(2) -0.019(2)
C27 0.054(3) 0.024(2) 0.040(3) -0.002(2) -0.001(3) -0.015(2)
C28 0.042(3) 0.031(3) 0.040(3) -0.005(2) 0.001(2) -0.012(2)
N29 0.031(2) 0.037(2) 0.032(2) -0.0073(18) 0.0043(17) -0.0132(19)
N30 0.033(2) 0.054(3) 0.036(3) 0.004(2) 0.0007(18) -0.023(2)
C31 0.051(3) 0.063(4) 0.041(3) 0.001(3) 0.003(3) -0.038(3)
C32 0.058(4) 0.065(4) 0.056(4) 0.002(3) -0.011(3) -0.037(3)
C33 0.048(3) 0.061(4) 0.084(5) 0.008(3) -0.020(3) -0.035(3)
C34 0.041(3) 0.063(4) 0.066(4) 0.012(3) -0.005(3) -0.031(3)
C35 0.033(3) 0.042(3) 0.061(4) 0.008(3) 0.002(3) -0.017(3)
C36 0.031(3) 0.047(3) 0.047(4) 0.007(2) 0.009(2) -0.016(2)
C37 0.045(3) 0.065(4) 0.078(5) 0.008(3) 0.022(3) -0.024(3)
C38 0.060(4) 0.070(4) 0.052(4) 0.004(3) 0.032(3) -0.016(3)
C39 0.062(4) 0.050(3) 0.041(3) -0.002(3) 0.020(3) -0.008(3)
C40 0.049(3) 0.037(3) 0.034(3) -0.006(2) 0.017(2) -0.009(2)
N41 0.035(2) 0.036(2) 0.037(3) 0.0015(19) 0.0110(18) -0.008(2)
N42 0.044(2) 0.074(3) 0.032(2) -0.007(2) 0.0064(19) -0.043(2)
C43 0.049(3) 0.090(4) 0.037(3) -0.011(3) 0.008(3) -0.044(3)
C44 0.062(4) 0.124(6) 0.041(4) -0.026(4) 0.016(3) -0.064(4)
C45 0.096(5) 0.106(6) 0.037(4) -0.001(4) 0.002(4) -0.083(5)
C46 0.079(4) 0.086(4) 0.032(3) -0.002(3) 0.003(3) -0.059(4)
C47 0.073(4) 0.073(4) 0.026(3) 0.008(3) -0.008(3) -0.063(3)
C48 0.056(3) 0.060(3) 0.035(3) 0.000(3) -0.007(3) -0.044(3)
C49 0.099(5) 0.066(4) 0.041(4) 0.018(3) -0.029(3) -0.065(4)
C50 0.067(4) 0.053(4) 0.066(5) 0.011(3) -0.022(3) -0.031(3)
C51 0.042(3) 0.052(4) 0.085(5) 0.011(3) -0.014(3) -0.018(3)
C52 0.040(3) 0.054(3) 0.072(4) 0.008(3) 0.004(3) -0.021(3)
N53 0.043(2) 0.053(3) 0.038(3) 0.008(2) -0.007(2) -0.028(2)
P54 0.0509(9) 0.0659(10) 0.0605(11) -0.0121(9) 0.0257(8) -0.0232(8)
F55 0.068(3) 0.112(3) 0.133(4) 0.017(3) 0.022(2) -0.054(2)
F56 0.065(2) 0.089(3) 0.121(4) 0.015(2) 0.020(2) -0.046(2)
F57 0.104(8) 0.076(6) 0.132(10) -0.038(6) 0.068(7) -0.047(6)
F58 0.042(4) 0.110(8) 0.068(7) -0.003(5) 0.023(4) -0.030(5)
F59 0.074(7) 0.088(9) 0.070(8) 0.031(6) 0.029(5) -0.019(6)
F60 0.079(6) 0.083(7) 0.094(8) -0.017(5) 0.008(6) -0.036(6)
F57' 0.153(11) 0.132(9) 0.064(6) -0.037(7) 0.020(6) -0.111(9)
F58' 0.040(4) 0.103(7) 0.056(5) 0.015(5) 0.014(4) -0.025(5)
F59' 0.066(6) 0.069(6) 0.093(9) -0.011(5) 0.034(5) -0.037(5)
F60' 0.30(2) 0.142(14) 0.099(12) -0.098(11) 0.129(15) -0.150(17)
P61 0.0430(8) 0.0594(10) 0.0643(11) -0.0191(8) -0.0041(7) -0.0265(8)
F62 0.155(13) 0.103(10) 0.103(11) 0.054(8) -0.071(9) -0.109(10)
F63 0.174(12) 0.44(2) 0.046(5) -0.095(10) 0.085(7) -0.062(16)
F64 0.037(7) 0.076(6) 0.093(11) -0.016(7) -0.027(7) -0.014(6)
F65 0.146(7) 0.111(7) 0.039(4) -0.011(4) 0.016(4) -0.113(6)
F66 0.161(14) 0.167(13) 0.062(7) -0.071(8) 0.050(8) -0.125(12)
F67 0.064(6) 0.197(13) 0.203(13) -0.159(11) 0.092(8) -0.103(8)
F62' 0.198(15) 0.092(8) 0.113(10) 0.039(8) -0.029(11) -0.119(10)
F63' 0.065(6) 0.047(5) 0.32(2) -0.102(8) 0.007(10) -0.016(5)
F64' 0.092(13) 0.111(19) 0.17(3) -0.07(2) 0.054(18) -0.050(14)
F65' 0.089(16) 0.088(17) 0.083(19) 0.054(13) -0.077(14) -0.069(14)
F66' 0.095(19) 0.31(6) 0.22(4) -0.23(4) 0.12(2) -0.16(3)
F67' 0.163(12) 0.018(4) 0.45(2) 0.005(9) -0.259(15) -0.008(6)
N68 0.150(9) 0.283(15) 0.087(8) 0.042(8) 0.014(6) 0.043(10)
C69 0.076(7) 0.281(17) 0.049(6) -0.010(8) -0.007(5) -0.050(9)
C70 0.059(5) 0.232(13) 0.097(8) 0.015(8) -0.006(5) -0.027(7)
N71A 0.108(11) 0.078(8) 0.071(9) -0.018(7) 0.009(8) -0.033(8)
C72A 0.060(13) 0.077(11) 0.141(17) -0.050(12) -0.036(11) 0.028(9)
C73A 0.041(9) 0.037(7) 0.104(19) -0.024(8) -0.033(10) 0.006(8)
N71B 0.23(3) 0.28(3) 0.15(3) -0.09(2) -0.04(2) -0.15(3)
C72B 0.022(11) 0.12(3) 0.36(5) -0.09(3) 0.008(18) 0.021(12)
C73B 0.050(8) 0.144(14) 0.182(17) -0.112(13) -0.019(9) -0.004(9)

loop_
_atom_type_symbol
_atom_type_description
_atom_type_scat_dispersion_real
_atom_type_scat_dispersion_imag
_atom_type_scat_source
C C 0.0033 0.0016 'International Tables Vol C Tables 4.2.6.8 and 6.1.1.4'
H H 0.0000 0.0000 'International Tables Vol C Tables 4.2.6.8 and 6.1.1.4'
F F 0.0171 0.0103 'International Tables Vol C Tables 4.2.6.8 and 6.1.1.4'
N N 0.0061 0.0033 'International Tables Vol C Tables 4.2.6.8 and 6.1.1.4'
P P 0.1023 0.0942 'International Tables Vol C Tables 4.2.6.8 and 6.1.1.4'
Ru Ru -1.2594 0.8363 'International Tables Vol C Tables 4.2.6.8 and 6.1.1.4'

loop_
_geom_angle_atom_site_label_1
_geom_angle_atom_site_label_2
_geom_angle_atom_site_label_3
_geom_angle
N30 Ru1 N41 78.95(17)
N30 Ru1 N53 88.19(16)
N41 Ru1 N53 94.44(15)
N30 Ru1 N29 172.53(15)
N41 Ru1 N29 95.30(16)
N53 Ru1 N29 97.06(16)
N30 Ru1 N2 96.26(16)
N41 Ru1 N2 88.20(14)
N53 Ru1 N2 175.19(16)
N29 Ru1 N2 78.67(15)
N30 Ru1 N42 96.55(16)
N41 Ru1 N42 171.65(16)
N53 Ru1 N42 78.29(17)
N29 Ru1 N42 89.73(15)
N2 Ru1 N42 99.35(16)
C15 N2 C3 117.0(4)
C15 N2 Ru1 114.5(3)
C3 N2 Ru1 128.5(3)
N2 C3 C4 122.6(5)
N2 C3 H3 118.7
C4 C3 H3 118.7
C3 C4 C5 120.9(5)
C3 C4 H4 119.6
C5 C4 H4 119.5
C4 C5 C14 117.1(4)
C4 C5 C6 125.9(4)
C14 C5 C6 117.0(5)
C7 C6 C11 118.0(5)
C7 C6 C5 124.0(5)
C11 C6 C5 118.0(4)
C8 C7 C6 121.2(5)
C8 C7 H7 119.4
C6 C7 H7 119.4
C7 C8 C9 121.5(5)
C7 C8 H8 119.2
C9 C8 H8 119.2
C8 C9 C10 120.1(5)
C8 C9 H9 119.9
C10 C9 H9 119.9
C9 C10 C11 118.8(6)
C9 C10 H10 120.6
C11 C10 H10 120.6
N12 C11 C6 124.0(4)
N12 C11 C10 115.6(5)
C6 C11 C10 120.3(5)
C13 N12 C11 117.5(4)
N12 C13 C14 123.1(4)
N12 C13 C18 118.4(4)
C14 C13 C18 118.5(4)
C15 C14 C5 118.4(4)
C15 C14 C13 121.3(4)
C5 C14 C13 120.3(4)
N2 C15 C14 123.9(4)
N2 C15 C16 115.9(4)
C14 C15 C16 120.2(4)
N29 C16 C17 123.4(4)
N29 C16 C15 115.9(4)
C17 C16 C15 120.6(4)
C16 C17 C26 118.9(4)
C16 C17 C18 121.4(4)
C26 C17 C18 119.6(4)
N19 C18 C17 123.9(4)
N19 C18 C13 118.4(4)
C17 C18 C13 117.7(4)
C18 N19 C20 118.0(4)
C21 C20 N19 116.7(4)
C21 C20 C25 120.3(4)
N19 C20 C25 123.0(4)
C22 C21 C20 120.3(5)
C22 C21 H21 119.9
C20 C21 H21 119.9
C21 C22 C23 119.9(5)
C21 C22 H22 120.0
C23 C22 H22 120.1
C24 C23 C22 119.9(5)
C24 C23 H23 120.1
C22 C23 H23 120.1
C23 C24 C25 121.6(5)
C23 C24 H24 119.2
C25 C24 H24 119.2
C24 C25 C20 117.8(5)
C24 C25 C26 124.0(4)
C20 C25 C26 118.2(4)
C27 C26 C17 116.3(5)
C27 C26 C25 126.5(4)
C17 C26 C25 117.1(4)
C28 C27 C26 121.5(5)
C28 C27 H27 119.3
C26 C27 H27 119.3
C27 C28 N29 122.8(4)
C27 C28 H28 118.6
N29 C28 H28 118.6
C16 N29 C28 117.1(4)
C16 N29 Ru1 114.3(3)
C28 N29 Ru1 128.5(3)
C31 N30 C35 118.2(5)
C31 N30 Ru1 126.0(3)
C35 N30 Ru1 115.8(4)
N30 C31 C32 123.3(5)
N30 C31 H31 118.3
C32 C31 H31 118.3
C31 C32 C33 118.7(6)
C31 C32 H32 120.6
C33 C32 H32 120.6
C32 C33 C34 119.3(6)
C32 C33 H33 120.4
C34 C33 H33 120.3
C35 C34 C33 119.0(5)
C35 C34 H34 120.5
C33 C34 H34 120.5
N30 C35 C34 121.4(6)
N30 C35 C36 114.4(5)
C34 C35 C36 124.2(5)
N41 C36 C37 121.2(6)
N41 C36 C35 115.4(4)
C37 C36 C35 123.4(5)
C38 C37 C36 118.6(6)
C38 C37 H37 120.7
C36 C37 H37 120.7
C39 C38 C37 119.4(5)
C39 C38 H38 120.3
C37 C38 H38 120.3
C40 C39 C38 119.2(6)
C40 C39 H39 120.4
C38 C39 H39 120.4
N41 C40 C39 122.7(6)
N41 C40 H40 118.6
C39 C40 H40 118.6
C40 N41 C36 118.8(4)
C40 N41 Ru1 125.9(4)
C36 N41 Ru1 115.3(3)
C43 N42 C47 118.9(4)
C43 N42 Ru1 125.4(4)
C47 N42 Ru1 115.7(3)
N42 C43 C44 120.5(6)
N42 C43 H43 119.7
C44 C43 H43 119.7
C45 C44 C43 119.4(6)
C45 C44 H44 120.3
C43 C44 H44 120.3
C46 C45 C44 120.7(6)
C46 C45 H45 119.7
C44 C45 H45 119.7
C45 C46 C47 119.7(6)
C45 C46 H46 120.1
C47 C46 H46 120.2
C46 C47 N42 120.8(6)
C46 C47 C48 124.7(5)
N42 C47 C48 114.5(4)
N53 C48 C49 121.2(5)
N53 C48 C47 115.0(4)
C49 C48 C47 123.8(5)
C48 C49 C50 119.7(5)
C48 C49 H49 120.2
C50 C49 H49 120.2
C51 C50 C49 118.9(6)
C51 C50 H50 120.6
C49 C50 H50 120.6
C50 C51 C52 119.6(6)
C50 C51 H51 120.2
C52 C51 H51 120.2
N53 C52 C51 123.0(5)
N53 C52 H52 118.5
C51 C52 H52 118.5
C48 N53 C52 117.6(4)
C48 N53 Ru1 116.4(4)
C52 N53 Ru1 126.0(3)

loop_
_geom_bond_atom_site_label_1
_geom_bond_atom_site_label_2
_geom_bond_distance
Ru1 N30 2.053(4)
Ru1 N41 2.062(4)
Ru1 N53 2.065(4)
Ru1 N29 2.065(4)
Ru1 N2 2.069(4)
Ru1 N42 2.069(4)
N2 C15 1.344(6)
N2 C3 1.366(6)
C3 C4 1.368(7)
C3 H3 0.9500
C4 C5 1.399(7)
C4 H4 0.9500
C5 C14 1.414(6)
C5 C6 1.431(7)
C6 C7 1.405(7)
C6 C11 1.415(7)
C7 C8 1.354(7)
C7 H7 0.9500
C8 C9 1.387(8)
C8 H8 0.9500
C9 C10 1.388(7)
C9 H9 0.9500
C10 C11 1.423(7)
C10 H10 0.9500
C11 N12 1.392(6)
N12 C13 1.311(6)
C13 C14 1.437(7)
C13 C18 1.509(6)
C14 C15 1.400(6)
C15 C16 1.445(6)
C16 N29 1.349(6)
C16 C17 1.400(7)
C17 C26 1.414(6)
C17 C18 1.437(6)
C18 N19 1.297(6)
N19 C20 1.398(6)
C20 C21 1.390(7)
C20 C25 1.420(6)
C21 C22 1.387(7)
C21 H21 0.9500
C22 C23 1.402(7)
C22 H22 0.9500
C23 C24 1.373(7)
C23 H23 0.9500
C24 C25 1.404(7)
C24 H24 0.9500
C25 C26 1.439(7)
C26 C27 1.411(6)
C27 C28 1.350(7)
C27 H27 0.9500
C28 N29 1.371(6)
C28 H28 0.9500
N30 C31 1.344(7)
N30 C35 1.364(6)
C31 C32 1.367(8)
C31 H31 0.9500
C32 C33 1.381(8)
C32 H32 0.9500
C33 C34 1.395(8)
C33 H33 0.9500
C34 C35 1.384(8)
C34 H34 0.9500
C35 C36 1.472(8)
C36 N41 1.355(7)
C36 C37 1.394(7)
C37 C38 1.390(9)
C37 H37 0.9500
C38 C39 1.377(9)
C38 H38 0.9500
C39 C40 1.364(7)
C39 H39 0.9500
C40 N41 1.346(6)
C40 H40 0.9500
N42 C43 1.352(7)
N42 C47 1.377(7)
C43 C44 1.395(8)
C43 H43 0.9500
C44 C45 1.363(9)
C44 H44 0.9500
C45 C46 1.349(9)
C45 H45 0.9500
C46 C47 1.376(7)
C46 H46 0.9500
C47 C48 1.463(8)
C48 N53 1.356(6)
C48 C49 1.395(8)
C49 C50 1.394(9)
C49 H49 0.9500
C50 C51 1.354(8)
C50 H50 0.9500
C51 C52 1.377(7)
C51 H51 0.9500
C52 N53 1.359(7)
C52 H52 0.9500
P54 F60' 1.448(11)
P54 F57' 1.499(9)
P54 F59 1.530(10)
P54 F58 1.548(8)
P54 F55 1.579(4)
P54 F56 1.582(4)
P54 F57 1.660(10)
P54 F59' 1.673(12)
P54 F58' 1.694(8)
P54 F60 1.698(14)
P61 F65' 1.433(19)
P61 F63' 1.481(9)
P61 F63 1.457(8)
P61 F67 1.462(7)
P61 F64 1.550(11)
P61 F62 1.565(13)
P61 F64' 1.530(18)
P61 F67' 1.574(8)
P61 F66 1.626(9)
P61 F65 1.653(6)
P61 F62' 1.626(15)
P61 F66' 1.68(2)
N68 C69 1.217(18)
C69 C70 1.389(17)
C70 H70A 0.9800
C70 H70B 0.9800
C70 H70C 0.9800
N71A C72A 1.1883
C72A C73A 1.5362
N71B C72B 1.1583
C72B C73B 1.4067
